data_1567882
loop_
_publ_author_name
'Hanna, Sylvia L.'
'Debela, Tekalign T.'
'Mroz, Austin M.'
'Syed, Zoha H.'
'Kirlikovali, Kent O.'
'Hendon, Christopher H.'
'Farha, Omar K.'

_publ_section_title
;
 Identification of a metastable uranium metal-organic framework isomer
 through non-equilibrium synthesis.
;
_journal_issue 44
_journal_name_full 'Chemical science'
_journal_page_first 13032
_journal_page_last 13039
_journal_paper_doi 10.1039/d2sc04783g
_journal_volume 13
_journal_year 2022
_chemical_formula_moiety 'C87 H48 O32 U4'
_chemical_formula_sum 'C87 H48 O32 U4'
_chemical_formula_weight 2557.37
_chemical_name_systematic NU-1306
_space_group_crystal_system cubic
_space_group_IT_number 215
_space_group_name_Hall 'P -4 2 3'
_space_group_name_H-M_alt 'P -4 3 m'
_atom_sites_solution_hydrogens geom
_atom_sites_solution_primary iterative
_audit_creation_date 2022-06-07
_audit_creation_method
;
Olex2 1.3
(compiled 2020.11.12 svn.r5f609507 for OlexSys, GUI svn.r6408)
;
_audit_update_record
;
2022-08-26 deposited with the CCDC.	2022-10-25 downloaded from the CCDC.
;
_cell_angle_alpha 90
_cell_angle_beta 90
_cell_angle_gamma 90
_cell_formula_units_Z 1
_cell_length_a 20.90200(10)
_cell_length_b 20.90200(10)
_cell_length_c 20.90200(10)
_cell_measurement_reflns_used 3351
_cell_measurement_temperature 273.15
_cell_measurement_theta_max 72
_cell_measurement_theta_min 2.1
_cell_volume 9131.95(8)
_computing_molecular_graphics 'Olex2 1.3 (Dolomanov et al., 2009)'
_computing_publication_material 'Olex2 1.3 (Dolomanov et al., 2009)'
_computing_structure_refinement 'SHELXL 2018/3 (Sheldrick, 2015)'
_computing_structure_solution 'olex2.solve 1.3 (Bourhis et al., 2015)'
_diffrn_ambient_temperature 273.15
_diffrn_measured_fraction_theta_full 1.000
_diffrn_measured_fraction_theta_max 1.000
_diffrn_measurement_device_type 'XtaLAB Synergy, Single source at home/near, HyPix'
_diffrn_radiation_type CuK\a
_diffrn_radiation_wavelength 1.54178
_diffrn_reflns_av_R_equivalents 0.0388
_diffrn_reflns_av_unetI/netI 0.0146
_diffrn_reflns_Laue_measured_fraction_full 1.000
_diffrn_reflns_Laue_measured_fraction_max 1.000
_diffrn_reflns_limit_h_max 24
_diffrn_reflns_limit_h_min -25
_diffrn_reflns_limit_k_max 19
_diffrn_reflns_limit_k_min -25
_diffrn_reflns_limit_l_max 25
_diffrn_reflns_limit_l_min -14
_diffrn_reflns_number 33250
_diffrn_reflns_point_group_measured_fraction_full 0.992
_diffrn_reflns_point_group_measured_fraction_max 0.990
_diffrn_reflns_theta_full 67.679
_diffrn_reflns_theta_max 72.004
_diffrn_reflns_theta_min 2.114
_exptl_absorpt_coefficient_mu 5.098
_exptl_absorpt_correction_T_max 0.19
_exptl_absorpt_correction_T_min 0.13
_exptl_absorpt_correction_type multi-scan
_exptl_crystal_colour 'clear yellowish colourless'
_exptl_crystal_colour_lustre clear
_exptl_crystal_colour_modifier yellowish
_exptl_crystal_colour_primary colourless
_exptl_crystal_density_diffrn 0.465
_exptl_crystal_description block
_exptl_crystal_F_000 1194
_exptl_crystal_recrystallization_method 'solvothermal synthesis'
_exptl_crystal_size_max 0.078
_exptl_crystal_size_mid 0.100
_exptl_crystal_size_min 0.117
_refine_diff_density_max 1.526
_refine_diff_density_min -1.732
_refine_diff_density_rms 0.169
_refine_ls_abs_structure_details
;
 Flack x determined using 1325 quotients [(I+)-(I-)]/[(I+)+(I-)]
 (Parsons, Flack and Wagner, Acta Cryst. B69 (2013) 249-259).
;
_refine_ls_abs_structure_Flack 0.027(12)
_refine_ls_extinction_method none
_refine_ls_goodness_of_fit_ref 1.114
_refine_ls_hydrogen_treatment constr
_refine_ls_matrix_type full
_refine_ls_number_parameters 57
_refine_ls_number_reflns 3351
_refine_ls_number_restraints 2
_refine_ls_restrained_S_all 1.114
_refine_ls_R_factor_all 0.0695
_refine_ls_R_factor_gt 0.0668
_refine_ls_shift/su_max 0.000
_refine_ls_shift/su_mean 0.000
_refine_ls_structure_factor_coef Fsqd
_refine_ls_weighting_details 'w=1/[\s^2^(Fo^2^)+(0.1453P)^2^+0.3780P] where P=(Fo^2^+2Fc^2^)/3'
_refine_ls_weighting_scheme calc
_refine_ls_wR_factor_gt 0.1786
_refine_ls_wR_factor_ref 0.1825
_reflns_Friedel_coverage 0.827
_reflns_Friedel_fraction_full 0.982
_reflns_Friedel_fraction_max 0.977
_reflns_number_gt 3137
_reflns_number_total 3351
_reflns_threshold_expression 'I > 2\s(I)'
_cod_data_source_file d2sc04783g3.cif
_cod_data_source_block NU-1306
_cod_depositor_comments 'Adding full bibliography for 1567882.cif.'
_cod_original_cell_volume 9131.95(13)
_cod_database_code 1567882
_shelx_shelxl_version_number 2018/3
_shelx_space_group_comment
;
The symmetry employed for this shelxl refinement is uniquely defined
by the following loop, which should always be used as a source of
symmetry information in preference to the above space-group names.
They are only intended as comments.
;
_shelx_estimated_absorpt_t_max 0.235
_shelx_estimated_absorpt_t_min 0.235
_olex2_refinement_description
;
1. Restrained distances
 U1-O2 = U1-O1
 1.8 with sigma of 0.001
2.a Aromatic/amide H refined with riding coordinates:
 C3(H3), C4(H4)
;
_smtbx_masks_void_probe_radius 5.0
_smtbx_masks_void_truncation_radius 1.2
_olex2_submission_special_instructions 'No special instructions were received'

loop_
_space_group_symop_operation_xyz
'x, y, z'
'y, -x, -z'
'-x, -y, z'
'-y, x, -z'
'-x, z, -y'
'x, -y, -z'
'-x, -z, y'
'-z, -y, x'
'-x, y, -z'
'z, -y, -x'
'z, x, y'
'y, z, x'
'-y, -z, x'
'z, -x, -y'
'-y, z, -x'
'-z, -x, y'
'-z, x, -y'
'y, -z, -x'
'-y, -x, z'
'y, x, z'
'x, -z, -y'
'x, z, y'
'-z, y, -x'
'z, y, x'

loop_
_atom_site_label
_atom_site_type_symbol
_atom_site_fract_x
_atom_site_fract_y
_atom_site_fract_z
_atom_site_U_iso_or_equiv
_atom_site_adp_type
_atom_site_occupancy
_atom_site_site_symmetry_order
_atom_site_calc_flag
_atom_site_refinement_flags_posn
_atom_site_refinement_flags_adp
_atom_site_refinement_flags_occupancy
_atom_site_disorder_assembly
_atom_site_disorder_group
U1 U 0.29977(3) 0.29977(3) 0.29977(3) 0.0953(4) Uani 1 6 d DS T P . .
O1 O 0.34949(5) 0.34949(5) 0.34949(5) 0.107(6) Uani 1 6 d DS T P . .
O2 O 0.25008(5) 0.25008(5) 0.25008(5) 0.127(9) Uani 1 6 d DS T P . .
O3 O 0.2149(4) 0.3800(4) 0.3069(4) 0.111(3) Uani 1 1 d . . . . .
C1 C 0.1917(7) 0.3592(6) 0.3592(6) 0.099(5) Uani 1 2 d S T P . .
C2 C 0.1414(6) 0.3916(6) 0.3916(6) 0.088(4) Uani 1 2 d S T P . .
C3 C 0.1187(5) 0.4506(5) 0.3711(5) 0.094(3) Uani 1 1 d . . . . .
H3 H 0.136464 0.469026 0.334669 0.113 Uiso 1 1 calc R U . . .
C4 C 0.0704(5) 0.4828(5) 0.4031(5) 0.091(3) Uani 1 1 d . . . . .
H4 H 0.053015 0.519671 0.385394 0.109 Uiso 1 1 calc R U . . .
C5 C 0.0480(5) 0.4608(5) 0.4608(5) 0.074(3) Uani 1 2 d S T P . .
C6 C 0.000000 0.500000 0.500000 0.073(5) Uani 1 8 d S T P . .

loop_
_atom_site_aniso_label
_atom_site_aniso_U_11
_atom_site_aniso_U_22
_atom_site_aniso_U_33
_atom_site_aniso_U_23
_atom_site_aniso_U_13
_atom_site_aniso_U_12
U1 0.0953(4) 0.0953(4) 0.0953(4) 0.0436(4) 0.0436(4) 0.0436(4)
O1 0.107(6) 0.107(6) 0.107(6) 0.037(8) 0.037(8) 0.037(8)
O2 0.127(9) 0.127(9) 0.127(9) 0.082(11) 0.082(11) 0.082(11)
O3 0.106(4) 0.121(5) 0.106(5) 0.050(4) 0.054(4) 0.059(4)
C1 0.092(8) 0.103(6) 0.103(6) 0.054(8) 0.026(7) 0.026(7)
C2 0.075(6) 0.094(5) 0.094(5) 0.044(7) 0.027(5) 0.027(5)
C3 0.076(5) 0.103(6) 0.103(6) 0.034(5) 0.031(5) 0.034(5)
C4 0.076(5) 0.100(6) 0.097(6) 0.033(5) 0.034(5) 0.043(5)
C5 0.050(4) 0.087(4) 0.087(4) 0.010(6) 0.005(4) 0.005(4)
C6 0.075(12) 0.072(7) 0.072(7) 0.000 0.000 0.000

loop_
_atom_type_symbol
_atom_type_description
_atom_type_scat_dispersion_real
_atom_type_scat_dispersion_imag
_atom_type_scat_source
C C 0.0181 0.0091 'International Tables Vol C Tables 4.2.6.8 and 6.1.1.4'
H H 0.0000 0.0000 'International Tables Vol C Tables 4.2.6.8 and 6.1.1.4'
O O 0.0492 0.0322 'International Tables Vol C Tables 4.2.6.8 and 6.1.1.4'
U U -4.3638 13.4090 'International Tables Vol C Tables 4.2.6.8 and 6.1.1.4'

loop_
_geom_angle_atom_site_label_1
_geom_angle_atom_site_label_2
_geom_angle_atom_site_label_3
_geom_angle
_geom_angle_site_symmetry_1
_geom_angle_site_symmetry_3
_geom_angle_publ_flag
O1 U1 O2 180.00(5) . . ?
O1 U1 O3 89.3(3) . 22 ?
O1 U1 O3 89.3(3) . 12 ?
O1 U1 O3 89.3(3) . 24 ?
O1 U1 O3 89.3(3) . 20 ?
O1 U1 O3 89.3(3) . . ?
O1 U1 O3 89.3(3) . 11 ?
O1 U1 C1 87.4(4) . . ?
O1 U1 C1 87.4(4) . 11 ?
O1 U1 C1 87.4(4) . 12 ?
O2 U1 O3 90.7(3) . 11 ?
O2 U1 O3 90.7(3) . 24 ?
O2 U1 O3 90.7(3) . 22 ?
O2 U1 O3 90.7(3) . . ?
O2 U1 O3 90.7(3) . 12 ?
O2 U1 O3 90.7(3) . 20 ?
O2 U1 C1 92.6(4) . . ?
O2 U1 C1 92.6(4) . 11 ?
O2 U1 C1 92.6(4) . 12 ?
O3 U1 O3 172.3(3) 22 12 ?
O3 U1 O3 119.984(11) 24 22 ?
O3 U1 O3 172.3(3) 24 11 ?
O3 U1 O3 172.3(3) . 20 ?
O3 U1 O3 119.983(11) . 11 ?
O3 U1 O3 52.5(3) . 22 ?
O3 U1 O3 119.986(11) . 12 ?
O3 U1 O3 67.5(3) 22 11 ?
O3 U1 O3 52.5(3) 11 20 ?
O3 U1 O3 119.984(11) 24 20 ?
O3 U1 O3 119.984(11) 22 20 ?
O3 U1 O3 52.5(3) 24 12 ?
O3 U1 O3 67.5(3) 12 20 ?
O3 U1 O3 119.984(11) 11 12 ?
O3 U1 O3 67.5(3) . 24 ?
O3 U1 C1 26.29(15) 12 12 ?
O3 U1 C1 146.08(15) 20 . ?
O3 U1 C1 93.73(14) . 12 ?
O3 U1 C1 146.08(16) 24 11 ?
O3 U1 C1 93.73(14) 11 . ?
O3 U1 C1 26.29(15) 11 11 ?
O3 U1 C1 26.29(15) 24 12 ?
O3 U1 C1 146.08(16) 11 12 ?
O3 U1 C1 26.29(15) 22 . ?
O3 U1 C1 93.73(14) 22 11 ?
O3 U1 C1 146.08(15) 12 . ?
O3 U1 C1 93.73(14) 12 11 ?
O3 U1 C1 26.29(15) 20 11 ?
O3 U1 C1 93.73(14) 20 12 ?
O3 U1 C1 146.08(15) . 11 ?
O3 U1 C1 26.29(15) . . ?
O3 U1 C1 146.08(15) 22 12 ?
O3 U1 C1 93.73(14) 24 . ?
C1 U1 C1 119.79(6) 12 11 ?
C1 U1 C1 119.79(6) 11 . ?
C1 U1 C1 119.79(6) 12 . ?
C1 O3 U1 95.4(6) . . ?
O3 C1 U1 58.3(6) . . ?
O3 C1 U1 58.3(6) 22 . ?
O3 C1 O3 116.2(12) . 22 ?
O3 C1 C2 121.9(6) . . ?
O3 C1 C2 121.9(6) 22 . ?
C2 C1 U1 175.6(14) . . ?
C3 C2 C1 121.9(5) 22 . ?
C3 C2 C1 121.9(5) . . ?
C3 C2 C3 115.6(12) . 22 ?
C2 C3 H3 119.0 . . ?
C2 C3 C4 122.0(8) . . ?
C4 C3 H3 119.0 . . ?
C3 C4 H4 119.6 . . ?
C5 C4 C3 120.7(8) . . ?
C5 C4 H4 119.6 . . ?
C4 C5 C4 118.1(11) 22 . ?
C4 C5 C6 120.9(5) 22 . ?
C4 C5 C6 120.9(5) . . ?
C5 C6 C5 115.4(6) 6_566 5_556 ?
C5 C6 C5 98.2(11) 5_556 3_565 ?
C5 C6 C5 115.4(6) 5_556 . ?
C5 C6 C5 115.4(6) 3_565 . ?
C5 C6 C5 98.2(11) 6_566 . ?
C5 C6 C5 115.4(6) 6_566 3_565 ?

loop_
_geom_bond_atom_site_label_1
_geom_bond_atom_site_label_2
_geom_bond_distance
_geom_bond_site_symmetry_2
_geom_bond_publ_flag
U1 O1 1.7999(14) . ?
U1 O2 1.7991(14) . ?
U1 O3 2.445(6) 11 ?
U1 O3 2.445(6) 12 ?
U1 O3 2.445(6) 20 ?
U1 O3 2.445(6) . ?
U1 O3 2.445(6) 22 ?
U1 O3 2.445(6) 24 ?
U1 C1 2.861(14) 12 ?
U1 C1 2.861(14) . ?
U1 C1 2.861(14) 11 ?
O3 C1 1.273(10) . ?
C1 C2 1.422(18) . ?
C2 C3 1.389(11) 22 ?
C2 C3 1.389(11) . ?
C3 H3 0.9300 . ?
C3 C4 1.386(11) . ?
C4 H4 0.9300 . ?
C4 C5 1.372(11) . ?
C5 C6 1.533(12) . ?

loop_
_geom_torsion_atom_site_label_1
_geom_torsion_atom_site_label_2
_geom_torsion_atom_site_label_3
_geom_torsion_atom_site_label_4
_geom_torsion
_geom_torsion_site_symmetry_1
_geom_torsion_site_symmetry_2
_geom_torsion_site_symmetry_3
_geom_torsion_site_symmetry_4
_geom_torsion_publ_flag
U1 O3 C1 O3 -7.0(19) . . . 22 ?
U1 O3 C1 C2 174.8(16) . . . . ?
O3 C1 C2 C3 -176.1(16) . . . 22 ?
O3 C1 C2 C3 6(3) 22 . . 22 ?
O3 C1 C2 C3 176.1(16) 22 . . . ?
O3 C1 C2 C3 -6(3) . . . . ?
C1 C2 C3 C4 -178.9(15) . . . . ?
C2 C3 C4 C5 7(2) . . . . ?
C3 C2 C3 C4 -8(2) 22 . . . ?
C3 C4 C5 C4 -6(2) . . . 22 ?
C3 C4 C5 C6 173.2(11) . . . . ?
C4 C5 C6 C5 89.5(12) 22 . . 6_566 ?
C4 C5 C6 C5 -89.5(12) . . . 6_566 ?
C4 C5 C6 C5 -33.7(10) 22 . . 5_556 ?
C4 C5 C6 C5 147.3(14) . . . 5_556 ?
C4 C5 C6 C5 33.7(10) . . . 3_565 ?
C4 C5 C6 C5 -147.3(14) 22 . . 3_565 ?

loop_
_smtbx_masks_void_nr
_smtbx_masks_void_average_x
_smtbx_masks_void_average_y
_smtbx_masks_void_average_z
_smtbx_masks_void_volume
_smtbx_masks_void_count_electrons
_smtbx_masks_void_content
1 -0.038 0.280 -0.332 2155.1 241.6 '1 DMF'
